data_2000455
loop_
_publ_author_name
'Larsen, I. K.'
'Andersen, L. A.'
'Pedersen, B. F.'

_publ_section_title
;
 Structures of two crystalline modifications of lapachol
;
_journal_issue 11
_journal_name_full 'Acta Crystallographica Section C'
_journal_page_first 2009
_journal_page_last 2013
_journal_paper_doi 10.1107/S0108270192003378
_journal_volume 48
_journal_year 1992
_chemical_formula_sum 'C15 H14 O3'
_chemical_formula_weight 242.26
_space_group_crystal_system triclinic
_space_group_IT_number 2
_space_group_name_Hall '-P 1'
_space_group_name_H-M_alt 'P -1'
_cell_angle_alpha 96.82(2)
_cell_angle_beta 98.32(2)
_cell_angle_gamma 90.32(2)
_cell_formula_units_Z 2
_cell_length_a 5.9600(10)
_cell_length_b 9.569(2)
_cell_length_c 10.679(2)
_cell_volume 598.2(2)
_diffrn_radiation_type Mo
_diffrn_radiation_wavelength 0.71073
_exptl_absorpt_coefficient_mu 0.087
_exptl_crystal_density_diffrn 1.345
_exptl_crystal_F_000 256
_cod_data_source_file ab0274.cif
_cod_data_source_block ab0274a
_cod_depositor_comments
;
 Updating space group information and adding the symmetry operation list.

 Antanas Vaitkus,
 2018-06-14
;
_cod_original_cell_volume 598.2(3)
_cod_database_code 2000455

loop_
_space_group_symop_id
_space_group_symop_operation_xyz
1 x,y,z
2 -x,-y,-z

loop_
_atom_site_label
_atom_site_fract_x
_atom_site_fract_y
_atom_site_fract_z
O1 .8997(2) .13160(10) .07430(10)
O2 .7028(2) .00040(10) -.15140(10)
O4 .0799(2) .29300(10) -.12140(10)
C1 .7166(3) .1761(2) .0297(2)
C2 .5947(3) .1068(2) -.0928(2)
C3 .3854(3) .1420(2) -.1435(2)
C4 .2701(3) .2589(2) -.0773(2)
C5 .2883(3) .4475(2) .1083(2)
C6 .4027(3) .5212(2) .2186(2)
C7 .6195(3) .4839(2) .2671(2)
C8 .7225(3) .3709(2) .2062(2)
C9 .6082(3) .2970(2) .0947(2)
C1O .3908(3) .3357(2) .0445(2)
C11 .2654(3) .0663(2) -.2671(2)
C12 .3323(3) .1249(2) -.3820(2)
C13 .2010(3) .1929(2) -.4650(2)
C14 -.0430(3) .2250(2) -.4581(2)
C15 .2910(3) .2422(2) -.5777(2)
H2 .830(3) -.016(2) -.103(2)
H5 .137(3) .473(2) .074(2)
H6 .328(3) .602(2) .262(2)
H7 .703(3) .535(2) .344(2)
H8 .867(3) .342(2) .238(2)
H12 .490(3) .110(2) -.394(2)
H111 .307(3) -.037(2) -.269(2)
H112 .105(3) .071(2) -.267(2)
H141 -.103(3) .205(2) -.379(2)
H142 -.142(3) .175(2) -.529(2)
H143 -.071(3) .324(2) -.470(2)
H151 .203(3) .197(2) -.662(2)
H152 .460(3) .221(2) -.579(2)
H153 .276(3) .345(2) -.575(2)

loop_
_geom_angle_atom_site_label_1
_geom_angle_atom_site_label_2
_geom_angle_atom_site_label_3
_geom_angle
O1 C1 C2 119.80(10)
O1 C1 C9 122.50(10)
C2 C1 C9 117.70(10)
O2 C2 C1 115.90(10)
O2 C2 C3 120.40(10)
C1 C2 C3 123.70(10)
C2 C3 C4 119.40(10)
C2 C3 C11 121.80(10)
C4 C3 C11 118.80(10)
O4 C4 C3 120.70(10)
O4 C4 C1O 120.50(10)
C3 C4 C1O 118.90(10)
C6 C5 C1O 120.20(10)
C5 C6 C7 120.4(2)
C6 C7 C8 120.20(10)
C7 C8 C9 119.5(2)
C1 C9 C8 119.80(10)
C1 C9 C1O 119.80(10)
C8 C9 C1O 120.50(10)
C4 C1O C5 120.30(10)
C4 C1O C9 120.60(10)
C5 C1O C9 119.20(10)
C3 C11 C12 112.30(10)
C11 C12 C13 127.0(2)
C12 C13 C14 124.5(2)
C12 C13 C15 120.9(2)
C14 C13 C15 114.60(10)

loop_
_geom_bond_atom_site_label_1
_geom_bond_atom_site_label_2
_geom_bond_distance
O1 C1 1.225(2)
O2 C2 1.347(2)
O4 C4 1.225(2)
C1 C2 1.481(2)
C1 C9 1.479(2)
C2 C3 1.348(2)
C3 C4 1.478(2)
C3 C11 1.508(2)
C4 C1O 1.498(2)
C5 C6 1.384(2)
C5 C1O 1.392(2)
C6 C7 1.387(2)
C7 C8 1.387(2)
C8 C9 1.394(2)
C9 C1O 1.398(2)
C11 C12 1.511(3)
C12 C13 1.328(2)
C13 C14 1.498(3)
C13 C15 1.509(3)
